data_7707000
loop_
_publ_author_name
'Yang, Yan'
'Zhou, Zhen'
'Wei, Zu-Zhuang'
'Qin, Qi-Pin'
'Yang, Lin'
'Liang, Hong'

_publ_section_title
;
 High anticancer activity and apoptosis- and autophagy-inducing properties
 of novel lanthanide(III) complexes bearing
 8-hydroxyquinoline-<i>N</i>-oxide and 1,10-phenanthroline.
;
_journal_issue 17
_journal_name_full 'Dalton transactions (Cambridge, England : 2003)'
_journal_page_first 5828
_journal_page_last 5834
_journal_paper_doi 10.1039/d1dt00450f
_journal_volume 50
_journal_year 2021
_chemical_formula_moiety 'C21 H16 Cl2 N3 O3 Sm'
_chemical_formula_sum 'C21 H16 Cl2 N3 O3 Sm'
_chemical_formula_weight 579.62
_space_group_crystal_system monoclinic
_space_group_IT_number 14
_space_group_name_Hall '-P 2ybc'
_space_group_name_H-M_alt 'P 1 21/c 1'
_atom_sites_solution_hydrogens mixed
_atom_sites_solution_primary direct
_audit_creation_date 2020-08-03
_audit_creation_method
;
Olex2 1.2
(compiled 2018.05.29 svn.r3508 for OlexSys, GUI svn.r5506)
;
_audit_update_record
;
2020-12-14 deposited with the CCDC.	2021-03-26 downloaded from the CCDC.
;
_cell_angle_alpha 90
_cell_angle_beta 92.574(2)
_cell_angle_gamma 90
_cell_formula_units_Z 4
_cell_length_a 9.9116(3)
_cell_length_b 11.0963(3)
_cell_length_c 18.2882(5)
_cell_measurement_reflns_used 3979
_cell_measurement_temperature 293(2)
_cell_measurement_theta_max 28.5350
_cell_measurement_theta_min 3.5830
_cell_volume 2009.35(10)
_computing_cell_refinement 'CrysAlisPro 1.171.39.46 (Rigaku OD, 2018)'
_computing_data_collection 'CrysAlisPro 1.171.39.46 (Rigaku OD, 2018)'
_computing_data_reduction 'CrysAlisPro 1.171.39.46 (Rigaku OD, 2018)'
_computing_molecular_graphics 'Olex2 (Dolomanov et al., 2009)'
_computing_publication_material 'Olex2 (Dolomanov et al., 2009)'
_computing_structure_refinement 'ShelXL (Sheldrick, 2015)'
_computing_structure_solution 'ShelXS (Sheldrick, 2008)'
_diffrn_ambient_temperature 293(2)
_diffrn_detector 'CCD plate'
_diffrn_detector_area_resol_mean 16.0233
_diffrn_detector_type Eos
_diffrn_measured_fraction_theta_full 0.998
_diffrn_measured_fraction_theta_max 0.884
_diffrn_measurement_details
;
List of Runs (angles in degrees, time in seconds):

  # Type    Start    End  Width  t~exp~   \w     \q     \k     \f   Frames
#--------------------------------------------------------------------------
  1  \w     21.00  60.00   1.00   10.00    --   18.63 -99.00  90.00   39
  2  \w    -89.00  10.00   1.00   10.00    --  -18.94 -77.00-180.00   99
  3  \w    -25.00   0.00   1.00   10.00    --  -18.94 -57.00 -60.00   25
  4  \w    -45.00  43.00   1.00   10.00    --  -18.94  77.00 -60.00   88
  5  \w    -83.00  11.00   1.00   10.00    --  -18.94 -19.00   0.00   94
;
_diffrn_measurement_device 'four-circle diffractometer'
_diffrn_measurement_device_type 'SuperNova, Single source at offset/far, Eos'
_diffrn_measurement_method '\w scans'
_diffrn_orient_matrix_type 'CrysAlisPro convention (1999,Acta A55,543-557)'
_diffrn_orient_matrix_UB_11 -0.0573126000
_diffrn_orient_matrix_UB_12 0.0376447000
_diffrn_orient_matrix_UB_13 -0.0058868000
_diffrn_orient_matrix_UB_21 -0.0425506000
_diffrn_orient_matrix_UB_22 -0.0513919000
_diffrn_orient_matrix_UB_23 -0.0005037000
_diffrn_orient_matrix_UB_31 -0.0060784000
_diffrn_orient_matrix_UB_32 0.0050769000
_diffrn_orient_matrix_UB_33 0.0383787000
_diffrn_radiation_monochromator mirror
_diffrn_radiation_probe x-ray
_diffrn_radiation_type MoK\a
_diffrn_radiation_wavelength 0.71073
_diffrn_reflns_av_R_equivalents 0.0436
_diffrn_reflns_av_unetI/netI 0.0575
_diffrn_reflns_Laue_measured_fraction_full 0.998
_diffrn_reflns_Laue_measured_fraction_max 0.884
_diffrn_reflns_limit_h_max 13
_diffrn_reflns_limit_h_min -12
_diffrn_reflns_limit_k_max 14
_diffrn_reflns_limit_k_min -11
_diffrn_reflns_limit_l_max 23
_diffrn_reflns_limit_l_min -25
_diffrn_reflns_number 14048
_diffrn_reflns_point_group_measured_fraction_full 0.998
_diffrn_reflns_point_group_measured_fraction_max 0.884
_diffrn_reflns_theta_full 25.242
_diffrn_reflns_theta_max 29.288
_diffrn_reflns_theta_min 3.488
_diffrn_source 'micro-focus sealed X-ray tube'
_diffrn_source_type 'SuperNova (Mo) X-ray Source'
_exptl_absorpt_coefficient_mu 3.218
_exptl_absorpt_correction_T_max 1.00000
_exptl_absorpt_correction_T_min 0.52430
_exptl_absorpt_correction_type multi-scan
_exptl_absorpt_process_details
;
CrysAlisPro 1.171.39.46 (Rigaku Oxford Diffraction, 2018)
Empirical absorption correction using spherical harmonics,
 implemented in SCALE3 ABSPACK scaling algorithm.
;
_exptl_crystal_colour green
_exptl_crystal_density_diffrn 1.916
_exptl_crystal_description block
_exptl_crystal_F_000 1132
_refine_diff_density_max 0.816
_refine_diff_density_min -0.709
_refine_diff_density_rms 0.134
_refine_ls_extinction_method none
_refine_ls_goodness_of_fit_ref 1.067
_refine_ls_hydrogen_treatment constr
_refine_ls_matrix_type full
_refine_ls_number_parameters 272
_refine_ls_number_reflns 4851
_refine_ls_number_restraints 0
_refine_ls_restrained_S_all 1.067
_refine_ls_R_factor_all 0.0564
_refine_ls_R_factor_gt 0.0372
_refine_ls_shift/su_max 0.001
_refine_ls_shift/su_mean 0.000
_refine_ls_structure_factor_coef Fsqd
_refine_ls_weighting_details 'w=1/[\s^2^(Fo^2^)+(0.0241P)^2^+0.7066P] where P=(Fo^2^+2Fc^2^)/3'
_refine_ls_weighting_scheme calc
_refine_ls_wR_factor_gt 0.0689
_refine_ls_wR_factor_ref 0.0781
_reflns_Friedel_coverage 0.000
_reflns_number_gt 3763
_reflns_number_total 4851
_reflns_threshold_expression 'I > 2\s(I)'
_cod_data_source_file d1dt00450f2.cif
_cod_data_source_block f3
_cod_depositor_comments 'Adding full bibliography for 7706997--7707003.cif.'
_cod_database_code 7707000
_shelx_shelxl_version_number 2014/7
_chemical_oxdiff_formula 'C1 H1 O1 N1'
_shelx_space_group_comment
;
The symmetry employed for this shelxl refinement is uniquely defined
by the following loop, which should always be used as a source of
symmetry information in preference to the above space-group names.
They are only intended as comments.
;
_reflns_odcompleteness_completeness 99.70
_reflns_odcompleteness_iscentric 1
_reflns_odcompleteness_theta 26.32
_olex2_refinement_description
;
1. Fixed Uiso
 At 1.2 times of:
  All C(H) groups
 At 1.5 times of:
  All O(H,H) groups
2.a Rotating group:
 O3(H3A,H3B)
2.b Aromatic/amide H refined with riding coordinates:
 C21(H21), C10(H10), C9(H9), C2(H2), C4(H4), C20(H20), C19(H19), C3(H3),
 C16(H16), C8(H8), C12(H12), C7(H7), C11(H11), C15(H15)
;
_olex2_submission_special_instructions 'No special instructions were received'
_oxdiff_exptl_absorpt_empirical_details
;
Empirical correction (ABSPACK) includes:
- Absorption correction using spherical harmonics
- Frame scaling
;
_oxdiff_exptl_absorpt_empirical_full_max 1.486
_oxdiff_exptl_absorpt_empirical_full_min 0.504

loop_
_space_group_symop_operation_xyz
'x, y, z'
'-x, y+1/2, -z+1/2'
'-x, -y, -z'
'x, -y-1/2, z-1/2'

loop_
_atom_site_label
_atom_site_type_symbol
_atom_site_fract_x
_atom_site_fract_y
_atom_site_fract_z
_atom_site_U_iso_or_equiv
_atom_site_adp_type
_atom_site_occupancy
_atom_site_site_symmetry_order
_atom_site_calc_flag
_atom_site_refinement_flags_posn
_atom_site_refinement_flags_adp
_atom_site_refinement_flags_occupancy
_atom_site_disorder_assembly
_atom_site_disorder_group
Sm01 Sm 0.72658(2) 0.65167(2) 0.58454(2) 0.02420(8) Uani 1 1 d . . . . .
Cl1 Cl 0.47869(11) 0.58088(11) 0.62563(6) 0.0354(3) Uani 1 1 d . . . . .
Cl2 Cl 0.99441(12) 0.64394(12) 0.55837(7) 0.0422(3) Uani 1 1 d . . . . .
O1 O 0.7199(3) 0.8488(3) 0.57219(17) 0.0367(8) Uani 1 1 d . . . . .
O3 O 0.7365(3) 0.4656(3) 0.50888(16) 0.0348(7) Uani 1 1 d . . . . .
H3A H 0.7212 0.4025 0.5352 0.052 Uiso 1 1 d GR . . . .
H3B H 0.8184 0.4549 0.4957 0.052 Uiso 1 1 d GR . . . .
O2 O 0.6357(3) 0.6920(3) 0.47138(17) 0.0410(8) Uani 1 1 d . . . . .
N3 N 0.7936(3) 0.4943(3) 0.68575(19) 0.0292(9) Uani 1 1 d . . . . .
N2 N 0.7905(3) 0.7357(3) 0.71513(19) 0.0299(9) Uani 1 1 d . . . . .
C1 C 0.5996(4) 0.7831(3) 0.4297(2) 0.0145(8) Uani 1 1 d . . . . .
C21 C 0.7851(4) 0.3769(4) 0.6742(3) 0.0353(11) Uani 1 1 d . . . . .
H21 H 0.7518 0.3503 0.6287 0.042 Uiso 1 1 calc R . . . .
C18 C 0.8421(4) 0.5326(4) 0.7534(2) 0.0274(10) Uani 1 1 d . . . . .
N1 N 0.6916(4) 0.9302(4) 0.5210(2) 0.0458(11) Uani 1 1 d . . . . .
C14 C 0.8398(4) 0.6600(4) 0.7689(2) 0.0291(10) Uani 1 1 d . . . . .
C6 C 0.6273(4) 0.8998(4) 0.4502(2) 0.0260(10) Uani 1 1 d . . . . .
C10 C 0.7839(5) 0.8515(4) 0.7323(3) 0.0368(12) Uani 1 1 d . . . . .
H10 H 0.7498 0.9042 0.6965 0.044 Uiso 1 1 calc R . . . .
C9 C 0.7204(4) 1.0518(4) 0.5349(3) 0.0368(12) Uani 1 1 d . . . . .
H9 H 0.7620 1.0740 0.5794 0.044 Uiso 1 1 calc R . . . .
C2 C 0.5393(4) 0.7580(4) 0.3660(3) 0.0353(11) Uani 1 1 d . . . . .
H2 H 0.5193 0.6780 0.3547 0.042 Uiso 1 1 calc R . . . .
C4 C 0.5339(4) 0.9625(5) 0.3312(3) 0.0427(13) Uani 1 1 d . . . . .
H4 H 0.5131 1.0221 0.2967 0.051 Uiso 1 1 calc R . . . .
C20 C 0.8236(5) 0.2906(5) 0.7269(3) 0.0408(12) Uani 1 1 d . . . . .
H20 H 0.8140 0.2089 0.7169 0.049 Uiso 1 1 calc R . . . .
C19 C 0.8750(5) 0.3284(5) 0.7929(3) 0.0418(13) Uani 1 1 d . . . . .
H19 H 0.9019 0.2722 0.8284 0.050 Uiso 1 1 calc R . . . .
C5 C 0.5953(4) 0.9947(4) 0.3993(3) 0.0323(11) Uani 1 1 d . . . . .
C3 C 0.5047(5) 0.8465(5) 0.3152(3) 0.0435(13) Uani 1 1 d . . . . .
H3 H 0.4618 0.8261 0.2706 0.052 Uiso 1 1 calc R . . . .
C13 C 0.8853(4) 0.7013(5) 0.8379(3) 0.0353(11) Uani 1 1 d . . . . .
C17 C 0.8878(4) 0.4522(5) 0.8081(2) 0.0343(11) Uani 1 1 d . . . . .
C16 C 0.9389(5) 0.4970(5) 0.8762(3) 0.0446(14) Uani 1 1 d . . . . .
H16 H 0.9734 0.4432 0.9113 0.053 Uiso 1 1 calc R . . . .
C8 C 0.6875(5) 1.1404(4) 0.4827(3) 0.0436(14) Uani 1 1 d . . . . .
H8 H 0.7088 1.2203 0.4933 0.052 Uiso 1 1 calc R . . . .
C12 C 0.8773(5) 0.8237(5) 0.8527(3) 0.0447(14) Uani 1 1 d . . . . .
H12 H 0.9076 0.8536 0.8981 0.054 Uiso 1 1 calc R . . . .
C7 C 0.6258(5) 1.1136(4) 0.4174(3) 0.0413(13) Uani 1 1 d . . . . .
H7 H 0.6036 1.1749 0.3844 0.050 Uiso 1 1 calc R . . . .
C11 C 0.8244(5) 0.9000(5) 0.8002(3) 0.0448(13) Uani 1 1 d . . . . .
H11 H 0.8157 0.9820 0.8095 0.054 Uiso 1 1 calc R . . . .
C15 C 0.9386(5) 0.6151(6) 0.8914(3) 0.0457(14) Uani 1 1 d . . . . .
H15 H 0.9729 0.6421 0.9366 0.055 Uiso 1 1 calc R . . . .

loop_
_atom_site_aniso_label
_atom_site_aniso_U_11
_atom_site_aniso_U_22
_atom_site_aniso_U_33
_atom_site_aniso_U_23
_atom_site_aniso_U_13
_atom_site_aniso_U_12
Sm01 0.02793(13) 0.02065(12) 0.02366(13) 0.00122(10) -0.00292(9) 0.00118(9)
Cl1 0.0328(6) 0.0365(7) 0.0365(7) 0.0000(5) -0.0016(5) -0.0040(5)
Cl2 0.0313(6) 0.0510(8) 0.0443(7) -0.0186(6) 0.0026(5) -0.0020(5)
O1 0.052(2) 0.0245(17) 0.0318(19) 0.0040(14) -0.0119(16) 0.0048(15)
O3 0.0371(18) 0.0269(17) 0.0402(19) -0.0001(15) 0.0001(15) 0.0027(14)
O2 0.064(2) 0.0243(17) 0.0333(19) 0.0055(15) -0.0121(17) -0.0022(16)
N3 0.026(2) 0.031(2) 0.030(2) 0.0033(17) -0.0011(16) 0.0029(16)
N2 0.032(2) 0.031(2) 0.027(2) -0.0002(17) 0.0010(17) 0.0008(17)
C1 0.0152(18) 0.0175(19) 0.0106(19) 0.0053(15) -0.0005(15) 0.0012(15)
C21 0.036(3) 0.030(3) 0.039(3) 0.005(2) -0.004(2) 0.003(2)
C18 0.016(2) 0.040(3) 0.026(2) 0.009(2) 0.0048(18) 0.0035(18)
N1 0.037(2) 0.040(3) 0.061(3) -0.003(2) 0.009(2) 0.000(2)
C14 0.020(2) 0.042(3) 0.026(2) -0.003(2) 0.0043(19) -0.0016(19)
C6 0.020(2) 0.035(3) 0.024(2) 0.0056(19) 0.0029(18) 0.0040(18)
C10 0.043(3) 0.029(3) 0.039(3) -0.005(2) 0.012(2) -0.001(2)
C9 0.034(3) 0.022(2) 0.055(3) -0.007(2) 0.011(2) -0.003(2)
C2 0.031(3) 0.039(3) 0.036(3) 0.003(2) 0.005(2) 0.003(2)
C4 0.030(3) 0.055(3) 0.043(3) 0.022(3) 0.008(2) 0.013(2)
C20 0.039(3) 0.034(3) 0.050(3) 0.010(2) 0.007(3) 0.006(2)
C19 0.036(3) 0.047(3) 0.043(3) 0.021(3) 0.006(2) 0.013(2)
C5 0.024(2) 0.035(3) 0.038(3) 0.015(2) 0.010(2) 0.0094(19)
C3 0.034(3) 0.066(4) 0.029(3) 0.009(3) -0.005(2) 0.002(3)
C13 0.027(2) 0.053(3) 0.026(3) -0.001(2) 0.002(2) -0.002(2)
C17 0.022(2) 0.053(3) 0.028(3) 0.011(2) 0.0036(19) 0.008(2)
C16 0.031(3) 0.074(4) 0.029(3) 0.013(3) 0.001(2) 0.011(3)
C8 0.050(3) 0.019(2) 0.064(4) 0.007(2) 0.025(3) 0.001(2)
C12 0.039(3) 0.068(4) 0.027(3) -0.008(3) 0.002(2) -0.008(3)
C7 0.038(3) 0.029(3) 0.059(4) 0.015(2) 0.015(3) 0.010(2)
C11 0.049(3) 0.043(3) 0.043(3) -0.016(3) 0.007(3) -0.005(3)
C15 0.026(3) 0.083(5) 0.027(3) 0.002(3) -0.004(2) 0.001(3)

loop_
_atom_type_symbol
_atom_type_description
_atom_type_scat_dispersion_real
_atom_type_scat_dispersion_imag
_atom_type_scat_source
C C 0.0033 0.0016 'International Tables Vol C Tables 4.2.6.8 and 6.1.1.4'
H H 0.0000 0.0000 'International Tables Vol C Tables 4.2.6.8 and 6.1.1.4'
Cl Cl 0.1484 0.1585 'International Tables Vol C Tables 4.2.6.8 and 6.1.1.4'
N N 0.0061 0.0033 'International Tables Vol C Tables 4.2.6.8 and 6.1.1.4'
O O 0.0106 0.0060 'International Tables Vol C Tables 4.2.6.8 and 6.1.1.4'
Sm Sm -0.1638 3.4418 'International Tables Vol C Tables 4.2.6.8 and 6.1.1.4'

loop_
_geom_angle_atom_site_label_1
_geom_angle_atom_site_label_2
_geom_angle_atom_site_label_3
_geom_angle
_geom_angle_site_symmetry_1
_geom_angle_site_symmetry_3
_geom_angle_publ_flag
Cl1 Sm01 Cl2 160.27(4) . . ?
O1 Sm01 Cl1 107.01(8) . . ?
O1 Sm01 Cl2 92.20(9) . . ?
O1 Sm01 O3 140.29(11) . . ?
O1 Sm01 O2 72.60(11) . . ?
O1 Sm01 N3 138.08(11) . . ?
O1 Sm01 N2 75.17(11) . . ?
O3 Sm01 Cl1 88.43(7) . . ?
O3 Sm01 Cl2 79.22(7) . . ?
O3 Sm01 N3 79.86(11) . . ?
O3 Sm01 N2 142.12(11) . . ?
O2 Sm01 Cl1 88.99(9) . . ?
O2 Sm01 Cl2 101.34(9) . . ?
O2 Sm01 O3 71.32(10) . . ?
O2 Sm01 N3 149.18(12) . . ?
O2 Sm01 N2 146.55(12) . . ?
N3 Sm01 Cl1 79.33(8) . . ?
N3 Sm01 Cl2 83.36(8) . . ?
N3 Sm01 N2 63.09(11) . . ?
N2 Sm01 Cl1 92.04(8) . . ?
N2 Sm01 Cl2 88.49(8) . . ?
N1 O1 Sm01 139.1(3) . . ?
Sm01 O3 H3A 110.4 . . ?
Sm01 O3 H3B 109.2 . . ?
H3A O3 H3B 103.5 . . ?
C1 O2 Sm01 140.6(3) . . ?
C21 N3 Sm01 122.3(3) . . ?
C21 N3 C18 117.8(4) . . ?
C18 N3 Sm01 120.0(3) . . ?
C14 N2 Sm01 120.1(3) . . ?
C10 N2 Sm01 123.3(3) . . ?
C10 N2 C14 116.5(4) . . ?
O2 C1 C6 121.7(4) . . ?
O2 C1 C2 117.0(4) . . ?
C2 C1 C6 121.3(4) . . ?
N3 C21 H21 118.3 . . ?
N3 C21 C20 123.4(5) . . ?
C20 C21 H21 118.3 . . ?
N3 C18 C14 118.1(4) . . ?
N3 C18 C17 122.3(4) . . ?
C17 C18 C14 119.5(4) . . ?
O1 N1 C6 122.9(4) . . ?
O1 N1 C9 119.7(4) . . ?
C9 N1 C6 117.5(4) . . ?
N2 C14 C18 118.0(4) . . ?
N2 C14 C13 122.6(4) . . ?
C13 C14 C18 119.4(4) . . ?
C1 C6 N1 122.3(4) . . ?
C1 C6 C5 118.7(4) . . ?
C5 C6 N1 118.9(4) . . ?
N2 C10 H10 117.7 . . ?
N2 C10 C11 124.7(5) . . ?
C11 C10 H10 117.7 . . ?
N1 C9 H9 119.5 . . ?
C8 C9 N1 121.0(5) . . ?
C8 C9 H9 119.5 . . ?
C1 C2 H2 118.9 . . ?
C1 C2 C3 122.2(5) . . ?
C3 C2 H2 118.9 . . ?
C5 C4 H4 119.6 . . ?
C3 C4 H4 119.6 . . ?
C3 C4 C5 120.9(5) . . ?
C21 C20 H20 120.6 . . ?
C19 C20 C21 118.8(5) . . ?
C19 C20 H20 120.6 . . ?
C20 C19 H19 119.9 . . ?
C20 C19 C17 120.3(5) . . ?
C17 C19 H19 119.9 . . ?
C4 C5 C6 117.6(4) . . ?
C7 C5 C6 120.2(5) . . ?
C7 C5 C4 122.2(5) . . ?
C2 C3 H3 120.4 . . ?
C4 C3 C2 119.2(5) . . ?
C4 C3 H3 120.4 . . ?
C14 C13 C15 119.1(5) . . ?
C12 C13 C14 118.6(5) . . ?
C12 C13 C15 122.3(5) . . ?
C18 C17 C19 117.3(4) . . ?
C18 C17 C16 119.8(5) . . ?
C19 C17 C16 122.8(5) . . ?
C17 C16 H16 119.3 . . ?
C15 C16 C17 121.5(5) . . ?
C15 C16 H16 119.3 . . ?
C9 C8 H8 119.0 . . ?
C7 C8 C9 122.1(5) . . ?
C7 C8 H8 119.0 . . ?
C13 C12 H12 120.3 . . ?
C11 C12 C13 119.4(5) . . ?
C11 C12 H12 120.3 . . ?
C5 C7 H7 119.8 . . ?
C8 C7 C5 120.3(5) . . ?
C8 C7 H7 119.8 . . ?
C10 C11 H11 120.9 . . ?
C12 C11 C10 118.2(5) . . ?
C12 C11 H11 120.9 . . ?
C13 C15 H15 119.7 . . ?
C16 C15 C13 120.6(5) . . ?
C16 C15 H15 119.7 . . ?

loop_
_geom_bond_atom_site_label_1
_geom_bond_atom_site_label_2
_geom_bond_distance
_geom_bond_site_symmetry_2
_geom_bond_publ_flag
Sm01 Cl1 2.7174(11) . ?
Sm01 Cl2 2.7199(12) . ?
Sm01 O1 2.200(3) . ?
Sm01 O3 2.490(3) . ?
Sm01 O2 2.264(3) . ?
Sm01 N3 2.609(4) . ?
Sm01 N2 2.615(4) . ?
O1 N1 1.322(5) . ?
O3 H3A 0.8665 . ?
O3 H3B 0.8657 . ?
O2 C1 1.307(4) . ?
N3 C21 1.321(5) . ?
N3 C18 1.375(5) . ?
N2 C14 1.366(5) . ?
N2 C10 1.324(5) . ?
C1 C6 1.372(6) . ?
C1 C2 1.314(6) . ?
C21 H21 0.9300 . ?
C21 C20 1.400(6) . ?
C18 C14 1.443(6) . ?
C18 C17 1.399(6) . ?
N1 C6 1.457(6) . ?
N1 C9 1.400(6) . ?
C14 C13 1.398(6) . ?
C6 C5 1.431(6) . ?
C10 H10 0.9300 . ?
C10 C11 1.397(6) . ?
C9 H9 0.9300 . ?
C9 C8 1.399(6) . ?
C2 H2 0.9300 . ?
C2 C3 1.385(6) . ?
C4 H4 0.9300 . ?
C4 C5 1.407(7) . ?
C4 C3 1.349(7) . ?
C20 H20 0.9300 . ?
C20 C19 1.356(7) . ?
C19 H19 0.9300 . ?
C19 C17 1.405(7) . ?
C5 C7 1.390(6) . ?
C3 H3 0.9300 . ?
C13 C12 1.388(7) . ?
C13 C15 1.452(7) . ?
C17 C16 1.415(6) . ?
C16 H16 0.9300 . ?
C16 C15 1.339(7) . ?
C8 H8 0.9300 . ?
C8 C7 1.350(7) . ?
C12 H12 0.9300 . ?
C12 C11 1.367(7) . ?
C7 H7 0.9300 . ?
C11 H11 0.9300 . ?
C15 H15 0.9300 . ?
